data_1554045
loop_
_publ_author_name
'Pal, Pampi'
'Konar, Saugata'
'Lama, Prem'
'Das, Kinsuk'
'Bauz\'a, Antonio'
'Frontera, Antonio'
'Mukhopadhyay, Subrata'

_publ_section_title
;
 On the Importance of Noncovalent Carbon-Bonding Interactions in the
 Stabilization of a 1D Co(II) Polymeric Chain as a Precursor of a Novel 2D
 Coordination Polymer.
;
_journal_issue 27
_journal_name_full 'The journal of physical chemistry. B'
_journal_page_first 6803
_journal_page_last 6811
_journal_paper_doi 10.1021/acs.jpcb.6b04046
_journal_volume 120
_journal_year 2016
_chemical_formula_moiety 'C14 H11 Co N9'
_chemical_formula_sum 'C14 H11 Co N9'
_chemical_formula_weight 364.25
_space_group_IT_number 14
_space_group_name_Hall '-P 2ybc'
_space_group_name_H-M_alt 'P 1 21/c 1'
_symmetry_cell_setting monoclinic
_symmetry_space_group_name_H-M 'P 1 21/c 1'
_atom_sites_solution_hydrogens geom
_atom_sites_solution_primary direct
_atom_sites_solution_secondary difmap
_audit_creation_method SHELXL-97
_cell_angle_alpha 90.00
_cell_angle_beta 117.760(2)
_cell_angle_gamma 90.00
_cell_formula_units_Z 4
_cell_length_a 13.9366(10)
_cell_length_b 8.8995(6)
_cell_length_c 14.6385(10)
_cell_measurement_reflns_used 19169
_cell_measurement_temperature 296(2)
_cell_measurement_theta_max 27.2
_cell_measurement_theta_min 1.6
_cell_volume 1606.63(19)
_computing_cell_refinement 'Bruker SMART'
_computing_data_collection 'Bruker SMART'
_computing_data_reduction 'Bruker SAINT'
_computing_molecular_graphics 'Bruker SHELXTL'
_computing_publication_material 'Bruker SHELXTL'
_computing_structure_refinement 'SHELXL-97 (Sheldrick, 2008)'
_computing_structure_solution 'SHELXS-97 (Sheldrick, 2008)'
_diffrn_ambient_temperature 296(2)
_diffrn_measured_fraction_theta_full 0.987
_diffrn_measured_fraction_theta_max 0.987
_diffrn_measurement_device_type 'CCD area detector'
_diffrn_measurement_method 'phi and omega scans'
_diffrn_radiation_monochromator graphite
_diffrn_radiation_source 'fine-focus sealed tube'
_diffrn_radiation_type MoK\a
_diffrn_radiation_wavelength 0.71073
_diffrn_reflns_av_R_equivalents 0.0328
_diffrn_reflns_av_sigmaI/netI 0.0283
_diffrn_reflns_limit_h_max 17
_diffrn_reflns_limit_h_min -16
_diffrn_reflns_limit_k_max 11
_diffrn_reflns_limit_k_min -11
_diffrn_reflns_limit_l_max 18
_diffrn_reflns_limit_l_min -18
_diffrn_reflns_number 19169
_diffrn_reflns_theta_full 27.22
_diffrn_reflns_theta_max 27.22
_diffrn_reflns_theta_min 1.65
_exptl_absorpt_coefficient_mu 1.084
_exptl_absorpt_correction_T_max 0.814
_exptl_absorpt_correction_T_min 0.741
_exptl_absorpt_correction_type empirical
_exptl_absorpt_process_details SADABS
_exptl_crystal_colour Blue
_exptl_crystal_density_diffrn 1.506
_exptl_crystal_density_method 'not measured'
_exptl_crystal_description Rectangular
_exptl_crystal_F_000 740
_exptl_crystal_size_max 0.29
_exptl_crystal_size_mid 0.23
_exptl_crystal_size_min 0.19
_refine_diff_density_max 0.383
_refine_diff_density_min -0.297
_refine_diff_density_rms 0.068
_refine_ls_extinction_method none
_refine_ls_goodness_of_fit_ref 1.277
_refine_ls_hydrogen_treatment constr
_refine_ls_matrix_type full
_refine_ls_number_parameters 219
_refine_ls_number_reflns 3542
_refine_ls_number_restraints 0
_refine_ls_restrained_S_all 1.277
_refine_ls_R_factor_all 0.0514
_refine_ls_R_factor_gt 0.0398
_refine_ls_shift/su_max 0.001
_refine_ls_shift/su_mean 0.000
_refine_ls_structure_factor_coef Fsqd
_refine_ls_weighting_details 'calc w=1/[\s^2^(Fo^2^)+(0.0900P)^2^+0.0000P] where P=(Fo^2^+2Fc^2^)/3'
_refine_ls_weighting_scheme calc
_refine_ls_wR_factor_gt 0.1495
_refine_ls_wR_factor_ref 0.1565
_reflns_number_gt 2901
_reflns_number_total 3542
_reflns_threshold_expression >2sigma(I)
_cod_data_source_file jp6b04046_si_005.cif
_cod_data_source_block kd
_cod_depositor_comments
;
The following automatic conversions were performed:

data item '_exptl_absorpt_correction_type' value 'Empirical' was
changed to 'empirical' in accordance with the
/home/saulius/struct/COD-crude-data/automatic-downloads/DataCite-retrospective/ACS/depositions/lib/dictionaries/cif_core.dic
dictionary named 'cif_core.dic' version 2.4.2 last updated on
2011-04-26.

data item '_symmetry_cell_setting' value 'Monoclinic' was changed to
'monoclinic' in accordance with the
/home/saulius/struct/COD-crude-data/automatic-downloads/DataCite-retrospective/ACS/depositions/lib/dictionaries/cif_core.dic
dictionary named 'cif_core.dic' version 2.4.2 last updated on
2011-04-26.

Automatic conversion script
Id: cif_fix_values 6909 2019-04-08 15:41:33Z antanas 
;
_cod_original_sg_symbol_H-M 'P 21/c'
_cod_database_code 1554045

loop_
_symmetry_equiv_pos_as_xyz
'x, y, z'
'-x, y+1/2, -z+1/2'
'-x, -y, -z'
'x, -y-1/2, z-1/2'

loop_
_atom_site_label
_atom_site_type_symbol
_atom_site_fract_x
_atom_site_fract_y
_atom_site_fract_z
_atom_site_U_iso_or_equiv
_atom_site_adp_type
_atom_site_occupancy
_atom_site_symmetry_multiplicity
_atom_site_calc_flag
_atom_site_refinement_flags
Co1 Co 0.74981(3) -0.10724(4) 0.54148(2) 0.03648(18) Uani 1 1 d .
C10 C 0.8999(3) -0.1424(5) 0.3867(3) 0.0743(11) Uani 1 1 d .
H10A H 0.9697 -0.1261 0.3905 0.112 Uiso 1 1 calc R
H10B H 0.8528 -0.1899 0.3223 0.112 Uiso 1 1 calc R
H10C H 0.9075 -0.2058 0.4428 0.112 Uiso 1 1 calc R
N5 N 0.5691(3) -0.2287(5) 0.2111(2) 0.1072(16) Uani 1 1 d .
N9 N 0.6666(2) -0.1948(3) 0.61846(18) 0.0504(6) Uani 1 1 d .
N3 N 0.8085(2) 0.0230(3) 0.45585(18) 0.0489(6) Uani 1 1 d .
N6 N 0.8764(2) -0.0278(3) 0.68315(19) 0.0584(7) Uani 1 1 d .
N1 N 0.6722(2) 0.1092(2) 0.5243(2) 0.0452(6) Uani 1 1 d .
N2 N 0.7723(2) 0.1708(3) 0.44260(18) 0.0485(6) Uani 1 1 d .
N4 N 0.6355(2) -0.1940(3) 0.39533(17) 0.0510(6) Uani 1 1 d .
C11 C 0.6097(2) -0.2124(4) 0.3101(2) 0.0512(8) Uani 1 1 d .
C12 C 0.9511(3) -0.0133(4) 0.7612(2) 0.0566(8) Uani 1 1 d .
N7 N 1.0335(3) -0.0105(4) 0.8524(2) 0.1012(14) Uani 1 1 d .
C13 C 0.9057(3) -0.3937(3) 0.6108(3) 0.0554(8) Uani 1 1 d .
C1 C 0.6087(3) 0.1488(4) 0.5676(3) 0.0564(8) Uani 1 1 d .
H1 H 0.5781 0.0728 0.5892 0.068 Uiso 1 1 calc R
C2 C 0.5874(3) 0.2939(4) 0.5812(3) 0.0698(10) Uani 1 1 d .
H2 H 0.5420 0.3169 0.6099 0.084 Uiso 1 1 calc R
C3 C 0.6349(3) 0.4054(4) 0.5512(4) 0.0712(11) Uani 1 1 d .
H3 H 0.6247 0.5056 0.5623 0.085 Uiso 1 1 calc R
C4 C 0.6968(3) 0.3686(3) 0.5051(3) 0.0594(9) Uani 1 1 d .
H4 H 0.7277 0.4430 0.4826 0.071 Uiso 1 1 calc R
C5 C 0.7127(2) 0.2192(3) 0.4924(2) 0.0459(7) Uani 1 1 d .
C9 C 0.8528(3) 0.0039(4) 0.3938(3) 0.0606(9) Uani 1 1 d .
C8 C 0.8458(4) 0.1386(5) 0.3409(3) 0.0699(10) Uani 1 1 d .
H5 H 0.8707 0.1539 0.2927 0.084 Uiso 1 1 calc R
C7 C 0.7968(3) 0.2412(4) 0.3721(3) 0.0654(9) Uani 1 1 d .
C6 C 0.7641(5) 0.4016(5) 0.3364(4) 0.1033(17) Uani 1 1 d .
H6A H 0.8117 0.4696 0.3889 0.155 Uiso 1 1 calc R
H6B H 0.6909 0.4181 0.3238 0.155 Uiso 1 1 calc R
H6C H 0.7691 0.4186 0.2740 0.155 Uiso 1 1 calc R
N8 N 0.8448(2) -0.3007(3) 0.5693(2) 0.0581(7) Uani 1 1 d .
C14 C 0.6258(3) -0.2286(4) 0.6667(2) 0.0520(7) Uani 1 1 d .

loop_
_atom_site_aniso_label
_atom_site_aniso_U_11
_atom_site_aniso_U_22
_atom_site_aniso_U_33
_atom_site_aniso_U_23
_atom_site_aniso_U_13
_atom_site_aniso_U_12
Co1 0.0401(3) 0.0407(3) 0.0282(2) 0.00028(12) 0.01554(19) -0.00217(14)
C10 0.069(2) 0.092(3) 0.073(3) -0.016(2) 0.044(2) 0.000(2)
N5 0.0586(19) 0.223(5) 0.0351(14) -0.025(2) 0.0179(14) 0.033(3)
N9 0.0621(16) 0.0559(16) 0.0349(12) 0.0018(10) 0.0241(12) -0.0066(12)
N3 0.0498(15) 0.0583(16) 0.0440(13) -0.0012(11) 0.0264(11) -0.0085(12)
N6 0.0568(17) 0.0654(18) 0.0447(14) -0.0077(12) 0.0167(13) -0.0141(13)
N1 0.0464(14) 0.0439(14) 0.0457(14) 0.0016(9) 0.0218(12) -0.0021(10)
N2 0.0572(15) 0.0504(15) 0.0409(13) 0.0036(11) 0.0253(12) -0.0096(12)
N4 0.0479(14) 0.0744(19) 0.0346(12) -0.0087(11) 0.0224(11) -0.0096(12)
C11 0.0388(15) 0.080(2) 0.0370(15) -0.0086(14) 0.0194(12) 0.0001(14)
C12 0.057(2) 0.0538(19) 0.0501(18) -0.0020(14) 0.0172(16) -0.0154(15)
N7 0.094(3) 0.076(2) 0.064(2) 0.0175(16) -0.0217(18) -0.0399(19)
C13 0.0502(19) 0.058(2) 0.0420(16) -0.0067(13) 0.0081(14) 0.0072(15)
C1 0.0539(19) 0.0586(19) 0.066(2) -0.0025(16) 0.0361(17) -0.0035(15)
C2 0.061(2) 0.070(2) 0.088(3) -0.0126(19) 0.043(2) 0.0029(18)
C3 0.068(2) 0.053(2) 0.088(3) -0.0114(17) 0.033(2) 0.0005(17)
C4 0.065(2) 0.0430(17) 0.069(2) -0.0007(14) 0.0295(19) -0.0083(15)
C5 0.0424(16) 0.0503(17) 0.0395(14) 0.0004(12) 0.0145(13) -0.0028(13)
C9 0.0581(19) 0.080(2) 0.0523(18) -0.0103(16) 0.0333(16) -0.0130(17)
C8 0.083(3) 0.085(3) 0.062(2) 0.0005(19) 0.050(2) -0.019(2)
C7 0.075(2) 0.074(2) 0.0536(19) 0.0078(17) 0.0353(18) -0.0161(19)
C6 0.143(5) 0.082(3) 0.101(4) 0.035(2) 0.070(4) -0.009(3)
N8 0.0557(16) 0.0527(16) 0.0533(15) 0.0050(12) 0.0149(13) 0.0089(13)
C14 0.0542(18) 0.069(2) 0.0289(13) 0.0036(13) 0.0160(13) -0.0058(15)

loop_
_atom_type_symbol
_atom_type_description
_atom_type_scat_dispersion_real
_atom_type_scat_dispersion_imag
_atom_type_scat_source
C C 0.0033 0.0016 'International Tables Vol C Tables 4.2.6.8 and 6.1.1.4'
H H 0.0000 0.0000 'International Tables Vol C Tables 4.2.6.8 and 6.1.1.4'
N N 0.0061 0.0033 'International Tables Vol C Tables 4.2.6.8 and 6.1.1.4'
O O 0.0106 0.0060 'International Tables Vol C Tables 4.2.6.8 and 6.1.1.4'
Cl Cl 0.1484 0.1585 'International Tables Vol C Tables 4.2.6.8 and 6.1.1.4'
Co Co 0.3494 0.9721 'International Tables Vol C Tables 4.2.6.8 and 6.1.1.4'

loop_
_geom_angle_atom_site_label_1
_geom_angle_atom_site_label_2
_geom_angle_atom_site_label_3
_geom_angle
_geom_angle_site_symmetry_1
_geom_angle_site_symmetry_3
N8 Co1 N9 92.73(11) . .
N8 Co1 N6 85.49(11) . .
N9 Co1 N6 90.84(10) . .
N8 Co1 N4 90.38(11) . .
N9 Co1 N4 93.58(9) . .
N6 Co1 N4 174.09(10) . .
N8 Co1 N3 100.39(11) . .
N9 Co1 N3 166.83(10) . .
N6 Co1 N3 91.22(10) . .
N4 Co1 N3 85.36(9) . .
N8 Co1 N1 172.18(10) . .
N9 Co1 N1 91.25(10) . .
N6 Co1 N1 87.72(11) . .
N4 Co1 N1 96.09(10) . .
N3 Co1 N1 75.84(10) . .
C9 C10 H10A 109.5 . .
C9 C10 H10B 109.5 . .
H10A C10 H10B 109.5 . .
C9 C10 H10C 109.5 . .
H10A C10 H10C 109.5 . .
H10B C10 H10C 109.5 . .
C14 N5 C11 123.1(3) 4 .
C14 N9 Co1 172.5(3) . .
C9 N3 N2 106.3(3) . .
C9 N3 Co1 139.7(2) . .
N2 N3 Co1 112.53(16) . .
C12 N6 Co1 166.7(3) . .
C5 N1 C1 116.9(3) . .
C5 N1 Co1 115.4(2) . .
C1 N1 Co1 125.3(2) . .
C7 N2 N3 109.6(3) . .
C7 N2 C5 131.4(3) . .
N3 N2 C5 118.8(2) . .
C11 N4 Co1 149.3(2) . .
N4 C11 N5 173.3(3) . .
N6 C12 N7 174.0(4) . .
C13 N7 C12 122.8(3) 2_756 .
N8 C13 N7 172.3(4) . 2_746
N1 C1 C2 123.4(3) . .
N1 C1 H1 118.3 . .
C2 C1 H1 118.3 . .
C1 C2 C3 117.9(3) . .
C1 C2 H2 121.0 . .
C3 C2 H2 121.0 . .
C4 C3 C2 119.8(3) . .
C4 C3 H3 120.1 . .
C2 C3 H3 120.1 . .
C3 C4 C5 118.6(3) . .
C3 C4 H4 120.7 . .
C5 C4 H4 120.7 . .
N1 C5 C4 123.3(3) . .
N1 C5 N2 114.2(3) . .
C4 C5 N2 122.6(3) . .
N3 C9 C8 109.5(3) . .
N3 C9 C10 121.5(3) . .
C8 C9 C10 129.1(3) . .
C7 C8 C9 108.0(3) . .
C7 C8 H5 126.0 . .
C9 C8 H5 126.0 . .
C8 C7 N2 106.7(3) . .
C8 C7 C6 130.0(4) . .
N2 C7 C6 123.1(4) . .
C7 C6 H6A 109.5 . .
C7 C6 H6B 109.5 . .
H6A C6 H6B 109.5 . .
C7 C6 H6C 109.5 . .
H6A C6 H6C 109.5 . .
H6B C6 H6C 109.5 . .
C13 N8 Co1 161.6(3) . .
N9 C14 N5 173.0(3) . 4_556

loop_
_geom_bond_atom_site_label_1
_geom_bond_atom_site_label_2
_geom_bond_distance
_geom_bond_site_symmetry_2
Co1 N8 2.093(3) .
Co1 N9 2.107(2) .
Co1 N6 2.123(3) .
Co1 N4 2.130(2) .
Co1 N3 2.131(2) .
Co1 N1 2.165(2) .
C10 C9 1.483(5) .
C10 H10A 0.9600 .
C10 H10B 0.9600 .
C10 H10C 0.9600 .
N5 C14 1.292(4) 4
N5 C11 1.295(4) .
N9 C14 1.135(4) .
N3 C9 1.326(4) .
N3 N2 1.389(4) .
N6 C12 1.139(4) .
N1 C5 1.319(4) .
N1 C1 1.354(4) .
N2 C7 1.379(4) .
N2 C5 1.405(4) .
N4 C11 1.137(3) .
C12 N7 1.293(4) .
N7 C13 1.290(4) 2_756
C13 N8 1.137(4) .
C13 N7 1.290(4) 2_746
C1 C2 1.361(5) .
C1 H1 0.9300 .
C2 C3 1.373(6) .
C2 H2 0.9300 .
C3 C4 1.360(6) .
C3 H3 0.9300 .
C4 C5 1.375(4) .
C4 H4 0.9300 .
C9 C8 1.405(5) .
C8 C7 1.342(6) .
C8 H5 0.9300 .
C7 C6 1.515(6) .
C6 H6A 0.9600 .
C6 H6B 0.9600 .
C6 H6C 0.9600 .
C14 N5 1.292(4) 4_556
